data_2221242
loop_
_publ_author_name
'Kia, Reza'
'Fun, Hoong-Kun'
'Kargar, Hadi'

_publ_section_title
;
 4,4'-[Ethylenebis(nitrilomethylidyne)]dibenzonitrile
;
_journal_coeditor_code AT2733
_journal_issue 4
_journal_name_full 'Acta Crystallographica Section E'
_journal_page_first o682
_journal_page_last o683
_journal_paper_doi 10.1107/S1600536809007284
_journal_volume 65
_journal_year 2009
_chemical_formula_moiety 'C18 H14 N4'
_chemical_formula_sum 'C18 H14 N4'
_chemical_formula_weight 286.33
_chemical_name_common
;
<i>N</i>,<i>N</i>'-Bis(4-cyanobenzylidene)ethane-1,2-diamine
;
_chemical_name_systematic
;
4,4'-[Ethylenebis(nitrilomethylidyne)]dibenzonitrile
;
_space_group_IT_number 2
_symmetry_cell_setting triclinic
_symmetry_space_group_name_Hall '-P 1'
_symmetry_space_group_name_H-M 'P -1'
_atom_sites_solution_hydrogens geom
_atom_sites_solution_primary direct
_atom_sites_solution_secondary difmap
_audit_creation_method SHELXL-97
_cell_angle_alpha 78.147(3)
_cell_angle_beta 87.462(3)
_cell_angle_gamma 74.081(2)
_cell_formula_units_Z 1
_cell_length_a 4.6843(2)
_cell_length_b 6.9872(3)
_cell_length_c 11.6208(5)
_cell_measurement_reflns_used 3276
_cell_measurement_temperature 100
_cell_measurement_theta_max 36.26
_cell_measurement_theta_min 3.10
_cell_volume 357.94(3)
_computing_cell_refinement 'SAINT (Bruker, 2005)'
_computing_data_collection 'APEX2 (Bruker, 2005)'
_computing_data_reduction 'SAINT (Bruker, 2005)'
_computing_molecular_graphics 'SHELXTL (Sheldrick, 2008)'
_computing_publication_material
;
SHELXTL (Sheldrick, 2008) and PLATON (Spek, 2009)
;
_computing_structure_refinement 'SHELXTL (Sheldrick, 2008)'
_computing_structure_solution 'SHELXTL (Sheldrick, 2008)'
_diffrn_ambient_temperature 100
_diffrn_measured_fraction_theta_full 0.990
_diffrn_measured_fraction_theta_max 0.990
_diffrn_measurement_device_type
;
Bruker SMART APEXII CCD area-detector diffractometer
;
_diffrn_measurement_method '\f and \w scans'
_diffrn_radiation_monochromator graphite
_diffrn_radiation_source 'fine-focus sealed tube'
_diffrn_radiation_type MoK\a
_diffrn_radiation_wavelength 0.71073
_diffrn_reflns_av_R_equivalents 0.0228
_diffrn_reflns_av_sigmaI/netI 0.0280
_diffrn_reflns_limit_h_max 7
_diffrn_reflns_limit_h_min -6
_diffrn_reflns_limit_k_max 10
_diffrn_reflns_limit_k_min -10
_diffrn_reflns_limit_l_max 17
_diffrn_reflns_limit_l_min -17
_diffrn_reflns_number 7927
_diffrn_reflns_theta_full 32.50
_diffrn_reflns_theta_max 32.50
_diffrn_reflns_theta_min 3.09
_diffrn_standards_number 0
_exptl_absorpt_coefficient_mu 0.082
_exptl_absorpt_correction_T_max 0.9954
_exptl_absorpt_correction_T_min 0.9640
_exptl_absorpt_correction_type multi-scan
_exptl_absorpt_process_details '(SADABS; Bruker, 2005)'
_exptl_crystal_colour colourless
_exptl_crystal_density_diffrn 1.328
_exptl_crystal_density_method 'not measured'
_exptl_crystal_description plate
_exptl_crystal_F_000 150
_exptl_crystal_size_max 0.45
_exptl_crystal_size_mid 0.29
_exptl_crystal_size_min 0.06
_refine_diff_density_max 0.441
_refine_diff_density_min -0.246
_refine_ls_extinction_method none
_refine_ls_goodness_of_fit_ref 1.077
_refine_ls_hydrogen_treatment constr
_refine_ls_matrix_type full
_refine_ls_number_parameters 100
_refine_ls_number_reflns 2551
_refine_ls_number_restraints 0
_refine_ls_restrained_S_all 1.077
_refine_ls_R_factor_all 0.0583
_refine_ls_R_factor_gt 0.0474
_refine_ls_shift/su_max 0.000
_refine_ls_shift/su_mean 0.000
_refine_ls_structure_factor_coef Fsqd
_refine_ls_weighting_details 'calc w=1/[\s^2^(Fo^2^)+(0.0885P)^2^+0.0252P] where P=(Fo^2^+2Fc^2^)/3'
_refine_ls_weighting_scheme calc
_refine_ls_wR_factor_gt 0.1373
_refine_ls_wR_factor_ref 0.1463
_reflns_number_gt 2034
_reflns_number_total 2551
_reflns_threshold_expression I>2\s(I)
_cod_data_source_file at2733.cif
_cod_data_source_block I
_cod_database_code 2221242
_cod_database_fobs_code 2221242

loop_
_symmetry_equiv_pos_as_xyz
'x, y, z'
'-x, -y, -z'

loop_
_atom_site_type_symbol
_atom_site_label
_atom_site_fract_x
_atom_site_fract_y
_atom_site_fract_z
_atom_site_U_iso_or_equiv
_atom_site_adp_type
_atom_site_calc_flag
_atom_site_refinement_flags
_atom_site_occupancy
_atom_site_disorder_assembly
_atom_site_disorder_group
N N1 0.59056(17) 0.17735(11) 0.08275(6) 0.01615(18) Uani d . 1 . .
N N2 1.42099(19) 0.74379(12) 0.37951(7) 0.0216(2) Uani d . 1 . .
C C1 0.8714(2) 0.45474(13) 0.15338(7) 0.01522(19) Uani d . 1 . .
H H1A 0.7912 0.4927 0.0776 0.018 Uiso calc R 1 . .
C C2 1.0275(2) 0.57187(13) 0.19178(8) 0.01621(19) Uani d . 1 . .
H H2A 1.0552 0.6873 0.1416 0.019 Uiso calc R 1 . .
C C3 1.14366(19) 0.51580(13) 0.30666(7) 0.01489(19) Uani d . 1 . .
C C4 1.1063(2) 0.34172(13) 0.38257(7) 0.01654(19) Uani d . 1 . .
H H4A 1.1845 0.3047 0.4586 0.020 Uiso calc R 1 . .
C C5 0.9504(2) 0.22467(13) 0.34268(8) 0.01632(19) Uani d . 1 . .
H H5A 0.9235 0.1088 0.3927 0.020 Uiso calc R 1 . .
C C6 0.83369(19) 0.27878(13) 0.22843(7) 0.01374(18) Uani d . 1 . .
C C7 0.67371(19) 0.14854(13) 0.18937(7) 0.01451(18) Uani d . 1 . .
H H7A 0.6322 0.0424 0.2440 0.017 Uiso calc R 1 . .
C C8 0.4324(2) 0.03967(13) 0.05429(7) 0.01563(19) Uani d . 1 . .
H H8A 0.2243 0.1108 0.0394 0.019 Uiso calc R 1 . .
H H8B 0.4460 -0.0732 0.1202 0.019 Uiso calc R 1 . .
C C9 1.2999(2) 0.64058(13) 0.34745(7) 0.01641(19) Uani d . 1 . .

loop_
_atom_site_aniso_label
_atom_site_aniso_U_11
_atom_site_aniso_U_22
_atom_site_aniso_U_33
_atom_site_aniso_U_12
_atom_site_aniso_U_13
_atom_site_aniso_U_23
N1 0.0164(4) 0.0181(3) 0.0170(3) -0.0075(3) -0.0010(3) -0.0063(3)
N2 0.0229(4) 0.0232(4) 0.0216(4) -0.0100(3) -0.0030(3) -0.0054(3)
C1 0.0149(4) 0.0185(4) 0.0139(4) -0.0058(3) -0.0021(3) -0.0047(3)
C2 0.0167(4) 0.0168(4) 0.0169(4) -0.0068(3) -0.0011(3) -0.0040(3)
C3 0.0127(4) 0.0173(4) 0.0168(4) -0.0051(3) -0.0004(3) -0.0067(3)
C4 0.0169(4) 0.0191(4) 0.0151(4) -0.0059(3) -0.0028(3) -0.0047(3)
C5 0.0175(4) 0.0166(4) 0.0159(4) -0.0063(3) -0.0015(3) -0.0029(3)
C6 0.0120(4) 0.0157(4) 0.0149(4) -0.0040(3) -0.0001(3) -0.0056(3)
C7 0.0142(4) 0.0159(4) 0.0153(4) -0.0059(3) 0.0003(3) -0.0050(3)
C8 0.0159(4) 0.0183(4) 0.0162(4) -0.0085(3) -0.0008(3) -0.0058(3)
C9 0.0158(4) 0.0182(4) 0.0159(4) -0.0047(3) -0.0012(3) -0.0046(3)

loop_
_atom_type_symbol
_atom_type_description
_atom_type_scat_dispersion_real
_atom_type_scat_dispersion_imag
_atom_type_scat_source
C C 0.0033 0.0016 'International Tables Vol C Tables 4.2.6.8 and 6.1.1.4'
H H 0.0000 0.0000 'International Tables Vol C Tables 4.2.6.8 and 6.1.1.4'
N N 0.0061 0.0033 'International Tables Vol C Tables 4.2.6.8 and 6.1.1.4'

loop_
_geom_angle_atom_site_label_1
_geom_angle_atom_site_label_2
_geom_angle_atom_site_label_3
_geom_angle_site_symmetry_1
_geom_angle_site_symmetry_3
_geom_angle
_geom_angle_publ_flag
C7 N1 C8 . . 117.00(7) ?
C2 C1 C6 . . 120.14(8) ?
C2 C1 H1A . . 119.9 ?
C6 C1 H1A . . 119.9 ?
C1 C2 C3 . . 119.68(8) ?
C1 C2 H2A . . 120.2 ?
C3 C2 H2A . . 120.2 ?
C4 C3 C2 . . 120.80(8) ?
C4 C3 C9 . . 119.58(8) ?
C2 C3 C9 . . 119.61(7) ?
C5 C4 C3 . . 118.95(8) ?
C5 C4 H4A . . 120.5 ?
C3 C4 H4A . . 120.5 ?
C4 C5 C6 . . 120.81(8) ?
C4 C5 H5A . . 119.6 ?
C6 C5 H5A . . 119.6 ?
C5 C6 C1 . . 119.61(8) ?
C5 C6 C7 . . 118.94(7) ?
C1 C6 C7 . . 121.45(8) ?
N1 C7 C6 . . 121.78(8) ?
N1 C7 H7A . . 119.1 ?
C6 C7 H7A . . 119.1 ?
N1 C8 C8 . 2_655 109.60(9) ?
N1 C8 H8A . . 109.8 ?
C8 C8 H8A 2_655 . 109.8 ?
N1 C8 H8B . . 109.8 ?
C8 C8 H8B 2_655 . 109.8 ?
H8A C8 H8B . . 108.2 ?
N2 C9 C3 . . 178.76(9) ?

loop_
_geom_bond_atom_site_label_1
_geom_bond_atom_site_label_2
_geom_bond_site_symmetry_2
_geom_bond_distance
_geom_bond_publ_flag
N1 C7 . 1.2745(11) ?
N1 C8 . 1.4585(11) ?
N2 C9 . 1.1551(11) ?
C1 C2 . 1.3821(11) ?
C1 C6 . 1.4031(12) ?
C1 H1A . 0.9300 ?
C2 C3 . 1.4017(12) ?
C2 H2A . 0.9300 ?
C3 C4 . 1.3966(12) ?
C3 C9 . 1.4389(11) ?
C4 C5 . 1.3893(12) ?
C4 H4A . 0.9300 ?
C5 C6 . 1.3962(12) ?
C5 H5A . 0.9300 ?
C6 C7 . 1.4730(11) ?
C7 H7A . 0.9300 ?
C8 C8 2_655 1.5246(16) ?
C8 H8A . 0.9700 ?
C8 H8B . 0.9700 ?

loop_
_geom_hbond_atom_site_label_D
_geom_hbond_atom_site_label_H
_geom_hbond_atom_site_label_A
_geom_hbond_site_symmetry_A
_geom_hbond_distance_DH
_geom_hbond_distance_HA
_geom_hbond_distance_DA
_geom_hbond_angle_DHA
_geom_hbond_publ_flag
C4 H4A N2 2_866 0.9300 2.6000 3.4702(12) 156.00 y

loop_
_geom_torsion_atom_site_label_1
_geom_torsion_atom_site_label_2
_geom_torsion_atom_site_label_3
_geom_torsion_atom_site_label_4
_geom_torsion_site_symmetry_1
_geom_torsion_site_symmetry_2
_geom_torsion_site_symmetry_3
_geom_torsion_site_symmetry_4
_geom_torsion
_geom_torsion_publ_flag
C6 C1 C2 C3 . . . . -1.03(13) ?
C1 C2 C3 C4 . . . . 0.65(13) ?
C1 C2 C3 C9 . . . . -178.50(7) ?
C2 C3 C4 C5 . . . . -0.28(13) ?
C9 C3 C4 C5 . . . . 178.86(7) ?
C3 C4 C5 C6 . . . . 0.32(14) ?
C4 C5 C6 C1 . . . . -0.71(14) ?
C4 C5 C6 C7 . . . . 179.13(7) ?
C2 C1 C6 C5 . . . . 1.07(13) ?
C2 C1 C6 C7 . . . . -178.76(7) ?
C8 N1 C7 C6 . . . . -179.67(7) ?
C5 C6 C7 N1 . . . . -172.24(8) ?
C1 C6 C7 N1 . . . . 7.59(14) ?
C7 N1 C8 C8 . . . 2_655 -131.42(10) ?
